data_7048695
loop_
_publ_author_name
'Hill, Anthony F.'
'Schwich, Torsten'
'Xiong, Yaoyao'

_publ_section_title
;
 5-Mercaptotetrazolyl-derived metallaboratranes.
;
_journal_issue 7
_journal_name_full 'Dalton transactions (Cambridge, England : 2003)'
_journal_page_first 2367
_journal_page_last 2376
_journal_paper_doi 10.1039/c8dt05036h
_journal_volume 48
_journal_year 2019
_chemical_formula_moiety 'C34 H42 B1 N12 O1 P1 Ru1 S3'
_chemical_formula_sum 'C34 H42 B N12 O P Ru S3'
_chemical_formula_weight 873.61
_space_group_IT_number 148
_space_group_name_Hall '-R 3'
_space_group_name_H-M_alt 'R -3 :H'
_symmetry_cell_setting trigonal
_symmetry_space_group_name_Hall '-R 3'
_symmetry_space_group_name_H-M 'R -3 :H'
_atom_sites_solution_hydrogens difmap
_atom_sites_solution_primary direct
_audit_creation_date 12-07-04
_audit_creation_method CRYSTALS_ver_14.23
_audit_update_record
;
2018-10-09 deposited with the CCDC.
2019-01-21 downloaded from the CCDC.
;
_cell_angle_alpha 90
_cell_angle_beta 90
_cell_angle_gamma 120
_cell_formula_units_Z 6
_cell_length_a 14.0341(4)
_cell_length_b 14.0341(4)
_cell_length_c 34.1262(10)
_cell_measurement_reflns_used 46391
_cell_measurement_temperature 200
_cell_measurement_theta_max 27
_cell_measurement_theta_min 3
_cell_volume 5820.9(3)
_computing_cell_refinement 'DENZO/SCALEPACK (Otwinowski & Minor, 1997)'
_computing_data_collection 'COLLECT (Nonius, 2001).'
_computing_data_reduction 'DENZO/SCALEPACK (Otwinowski & Minor, 1997)'
_computing_molecular_graphics
;
ORTEP-3 for Windows, v. 2.02, 
Based on ORTEP-III (v1.03) by C.K. Johnson and M.N. Burnett.
;
_computing_publication_material 'CRYSTALS (Betteridge et al., 2003)'
_computing_structure_refinement 'CRYSTALS (Betteridge et al., 2003)'
_computing_structure_solution 'SIR92 (Altomare et al., 1994)'
_diffrn_ambient_temperature 200
_diffrn_measured_fraction_theta_full 0.998
_diffrn_measured_fraction_theta_max 0.998
_diffrn_measurement_device Area
_diffrn_measurement_device_type 'Nonius KappaCCD'
_diffrn_measurement_method '\f and \w scans with CCD'
_diffrn_radiation_monochromator graphite
_diffrn_radiation_type 'Mo K\a'
_diffrn_radiation_wavelength 0.71073
_diffrn_reflns_av_R_equivalents 0.062
_diffrn_reflns_limit_h_max 18
_diffrn_reflns_limit_h_min -18
_diffrn_reflns_limit_k_max 17
_diffrn_reflns_limit_k_min -18
_diffrn_reflns_limit_l_max 44
_diffrn_reflns_limit_l_min -44
_diffrn_reflns_number 36906
_diffrn_reflns_theta_full 27.478
_diffrn_reflns_theta_max 27.478
_diffrn_reflns_theta_min 2.903
_diffrn_standards_number 0
_exptl_absorpt_coefficient_mu 0.653
_exptl_absorpt_correction_T_max 0.96
_exptl_absorpt_correction_T_min 0.92
_exptl_absorpt_correction_type multi-scan
_exptl_absorpt_process_details 'DENZO/SCALEPACK (Otwinowski & Minor, 1997)'
_exptl_crystal_colour yellow
_exptl_crystal_density_diffrn 1.495
_exptl_crystal_density_method 'not measured'
_exptl_crystal_description block
_exptl_crystal_F_000 2699.317
_exptl_crystal_size_max 0.150
_exptl_crystal_size_mid 0.130
_exptl_crystal_size_min 0.070
_refine_diff_density_max 0.56
_refine_diff_density_min -0.65
_refine_ls_extinction_method None
_refine_ls_goodness_of_fit_ref 1.0587
_refine_ls_hydrogen_treatment constr
_refine_ls_matrix_type full
_refine_ls_number_parameters 201
_refine_ls_number_reflns 2969
_refine_ls_number_restraints 0
_refine_ls_R_factor_all 0.0718
_refine_ls_R_factor_gt 0.0531
_refine_ls_shift/su_max 0.0007921
_refine_ls_shift/su_mean 0.0000930
_refine_ls_structure_factor_coef Fsqd
_refine_ls_weighting_details
;
 Method= Modified Sheldrick 
 w=1/[\s^2^(F^2^) + ( 0.04P)^2^ +31.44P] 
 ,where P=(max(Fo^2^,0) + 2Fc^2^)/3 
;
_refine_ls_weighting_scheme calc
_refine_ls_wR_factor_all 0.1257
_refine_ls_wR_factor_gt 0.1188
_refine_ls_wR_factor_ref 0.1257
_reflns_limit_h_max 9
_reflns_limit_h_min -18
_reflns_limit_k_max 18
_reflns_limit_k_min 0
_reflns_limit_l_max 44
_reflns_limit_l_min 0
_reflns_number_gt 2345
_reflns_number_total 2977
_reflns_threshold_expression I>2.0\s(I)
_oxford_diffrn_Wilson_B_factor 3.49
_oxford_diffrn_Wilson_scale 104.37
_oxford_refine_ls_r_factor_ref 0.0718
_oxford_refine_ls_scale 0.11161(6)
_oxford_reflns_number_all 2969
_oxford_reflns_threshold_expression_ref I>-10.0\s(I)
_oxford_structure_analysis_title 'sch_TH_005_JY10 At 13:37 on 26/ 3'
_cod_data_source_file c8dt05036h1.cif
_cod_data_source_block sch_TH_005_JY10
_cod_depositor_comments
;
The following automatic conversions were performed:

'_symmetry_cell_setting' value 'Trigonal' changed to 'trigonal'
according to
/home/data/users/saulius/crontab/automatic-downloads/rss-feeds/RSC/lib/dictionaries/cif_core.dic
dictionary named 'cif_core.dic' version 2.4.2 from 2011-04-26.

'_atom_sites_solution_primary' value 'Direct' changed to 'direct'
according to
/home/data/users/saulius/crontab/automatic-downloads/rss-feeds/RSC/lib/dictionaries/cif_core.dic
dictionary named 'cif_core.dic' version 2.4.2 from 2011-04-26.

Automatic conversion script
Id: cif_fix_values 4973 2017-02-22 13:04:09Z antanas 

 Adding full bibliography for 7048694--7048696.cif.
;
_cod_original_sg_symbol_H-M 'R -3 '
_cod_original_formula_sum 'C34 H42 B1 N12 O1 P1 Ru1 S3'
_cod_database_code 7048695

loop_
_symmetry_equiv_pos_as_xyz
x,y,z
-x,-y,-z
x+1/3,y+2/3,z+2/3
-x+1/3,-y+2/3,-z+2/3
x+2/3,y+1/3,z+1/3
-x+2/3,-y+1/3,-z+1/3
-y,x-y,z
y,-x+y,-z
-y+1/3,x-y+2/3,z+2/3
y+1/3,-x+y+2/3,-z+2/3
-y+2/3,x-y+1/3,z+1/3
y+2/3,-x+y+1/3,-z+1/3
-x+y,-x,z
x-y,x,-z
-x+y+1/3,-x+2/3,z+2/3
x-y+1/3,x+2/3,-z+2/3
-x+y+2/3,-x+1/3,z+1/3
x-y+2/3,x+1/3,-z+1/3

loop_
_atom_site_label
_atom_site_type_symbol
_atom_site_fract_x
_atom_site_fract_y
_atom_site_fract_z
_atom_site_U_iso_or_equiv
_atom_site_occupancy
_atom_site_adp_type
_atom_site_refinement_flags_posn
_atom_site_refinement_flags_adp
Ru1 Ru 0.6825(11) 0.334(2) 0.508433(18) 0.0333 0.3333 Uani . .
S100 S 0.6676(3) 0.5151(2) 0.51753(7) 0.0378 0.3333 Uani . .
S200 S 0.4840(4) 0.2213(4) 0.51287(12) 0.0350 0.3333 Uani . .
S300 S 0.7405(4) 0.2159(3) 0.51611(13) 0.0354 0.3333 Uani . .
P1 P 0.6667 0.3333 0.43662(4) 0.0289 1.0000 Uani S T
O2 O 0.9222(7) 0.5203(9) 0.5154(2) 0.0713 0.3333 Uani . .
N100 N 0.7445(10) 0.6294(9) 0.5878(2) 0.0253(11) 0.3330 Uiso . .
N101 N 0.7682(7) 0.6040(8) 0.6250(2) 0.0235(11) 0.3330 Uiso . .
N102 N 0.7398(7) 0.5022(7) 0.6250(2) 0.0247(11) 0.3330 Uiso . .
N103 N 0.7172(8) 0.4644(10) 0.5876(3) 0.0205(10) 0.3330 Uiso . .
N200 N 0.3889(9) 0.1473(12) 0.5865(3) 0.0254(11) 0.3330 Uiso . .
N201 N 0.4289(8) 0.1652(9) 0.6248(3) 0.0270(11) 0.3330 Uiso . .
N202 N 0.5301(8) 0.2337(8) 0.6250(3) 0.0312(11) 0.3330 Uiso . .
N203 N 0.5654(8) 0.264(1) 0.5868(3) 0.0194(10) 0.3330 Uiso . .
N300 N 0.8499(12) 0.2199(9) 0.5861(3) 0.0253(11) 0.3330 Uiso . .
N301 N 0.8657(7) 0.2714(9) 0.6227(2) 0.0235(11) 0.3330 Uiso . .
N302 N 0.8047(6) 0.3181(7) 0.6232(2) 0.0247(11) 0.3330 Uiso . .
N303 N 0.7652(8) 0.3120(10) 0.5871(3) 0.0194(10) 0.3330 Uiso . .
C2 C 0.8309(9) 0.4540(9) 0.5110(3) 0.0400 0.3333 Uani . .
C11 C 0.5492(3) 0.2165(3) 0.41246(9) 0.0323 1.0000 Uani . .
C12 C 0.5141(3) 0.1110(3) 0.42665(11) 0.0484 1.0000 Uani . .
C13 C 0.4287(4) 0.0199(3) 0.40796(15) 0.0680 1.0000 Uani . .
C14 C 0.3760(4) 0.0327(4) 0.37603(13) 0.0674 1.0000 Uani . .
C15 C 0.4092(3) 0.1366(4) 0.36234(11) 0.0564 1.0000 Uani . .
C16 C 0.4954(3) 0.2278(3) 0.38001(9) 0.0420 1.0000 Uani . .
C100 C 0.7124(10) 0.5406(9) 0.5649(3) 0.0279(13) 0.3330 Uiso . .
C101 C 0.7870(14) 0.7465(12) 0.5772(4) 0.0322 0.3333 Uani . .
C200 C 0.4752(14) 0.2089(14) 0.5630(5) 0.0288(13) 0.3330 Uiso . .
C201 C 0.2671(13) 0.0652(12) 0.5769(6) 0.0322 0.3333 Uani . .
C300 C 0.7861(14) 0.2467(12) 0.5628(4) 0.0279(13) 0.3330 Uiso . .
C301 C 0.9201(12) 0.1743(10) 0.5748(4) 0.0322 0.3333 Uani . .
C511 C 0.1917(3) 0.0231(4) 0.61422(11) 0.0616 1.0000 Uani . .
C512 C 0.2537(4) -0.0359(4) 0.55478(14) 0.0759 1.0000 Uani . .
C513 C 0.2204(3) 0.1246(5) 0.55104(13) 0.0720 1.0000 Uani . .
B2 B 0.6667 0.3333 0.57175(17) 0.0372 1.0000 Uani S T
H121 H 0.5483 0.1011 0.4491 0.0578 1.0000 Uiso R .
H131 H 0.4066 -0.0519 0.4174 0.0813 1.0000 Uiso R .
H141 H 0.3172 -0.0297 0.3637 0.0810 1.0000 Uiso R .
H151 H 0.3729 0.1460 0.3405 0.0674 1.0000 Uiso R .
H161 H 0.5180 0.2991 0.3699 0.0500 1.0000 Uiso R .
H5111 H 0.1334 -0.0498 0.6097 0.0742 1.0000 Uiso R .
H5112 H 0.2335 0.0237 0.6362 0.0742 1.0000 Uiso R .
H5113 H 0.1621 0.0698 0.6192 0.0742 1.0000 Uiso R .
H5121 H 0.1821 -0.0964 0.5594 0.0916 1.0000 Uiso R .
H5122 H 0.3071 -0.0537 0.5637 0.0916 1.0000 Uiso R .
H5123 H 0.2633 -0.0205 0.5275 0.0916 1.0000 Uiso R .
H5131 H 0.1485 0.0723 0.5424 0.0864 1.0000 Uiso R .
H5132 H 0.2171 0.1799 0.5661 0.0864 1.0000 Uiso R .
H5133 H 0.2668 0.1575 0.5290 0.0864 1.0000 Uiso R .

loop_
_atom_site_aniso_label
_atom_site_aniso_U_11
_atom_site_aniso_U_22
_atom_site_aniso_U_33
_atom_site_aniso_U_23
_atom_site_aniso_U_13
_atom_site_aniso_U_12
Ru1 0.0275(11) 0.0659(13) 0.0191(2) -0.0040 -0.0020(4) 0.0329(9)
S100 0.0602(19) 0.0415(14) 0.0222(11) -0.0035(9) -0.0082(11) 0.0333(14)
S200 0.0335(16) 0.048(3) 0.0206(13) 0.0016(17) -0.0014(10) 0.0177(19)
S300 0.048(3) 0.043(2) 0.0251(15) -0.0068(17) -0.0068(16) 0.030(2)
P1 0.0338(4) 0.0338(4) 0.0192(6) 0.0000 0.0000 0.0169(2)
O2 0.034(5) 0.097(7) 0.050(5) -0.017(5) -0.007(4) 0.008(5)
C2 0.049(6) 0.049(6) 0.023(4) -0.006(4) -0.003(4) 0.025(5)
C11 0.0335(16) 0.0356(16) 0.0276(14) 0.0003(12) 0.0052(12) 0.0171(14)
C12 0.051(2) 0.040(2) 0.048(2) 0.0065(16) 0.0089(17) 0.0190(17)
C13 0.065(3) 0.034(2) 0.076(3) -0.0004(19) 0.019(2) 0.0030(19)
C14 0.049(2) 0.057(3) 0.059(3) -0.021(2) 0.009(2) -0.002(2)
C15 0.045(2) 0.072(3) 0.042(2) -0.0177(19) -0.0074(16) 0.022(2)
C16 0.0427(19) 0.050(2) 0.0312(16) -0.0053(14) -0.0055(14) 0.0212(16)
C101 0.0324(13) 0.0324(13) 0.0324(13) 0.0010(13) 0.0010(13) 0.0167(13)
C201 0.0324(13) 0.0324(13) 0.0324(13) 0.0010(13) 0.0010(13) 0.0167(13)
C301 0.0324(13) 0.0324(13) 0.0324(13) 0.0010(13) 0.0010(13) 0.0167(13)
C511 0.043(2) 0.081(3) 0.042(2) -0.006(2) 0.0072(16) 0.017(2)
C512 0.051(3) 0.097(4) 0.064(3) -0.032(3) -0.002(2) 0.026(3)
C513 0.040(2) 0.109(4) 0.054(2) 0.012(2) 0.0011(18) 0.027(2)
B2 0.047(2) 0.047(2) 0.018(3) 0.0000 0.0000 0.0234(11)

loop_
_atom_type_symbol
_atom_type_scat_dispersion_real
_atom_type_scat_dispersion_imag
_atom_type_scat_Cromer_Mann_a1
_atom_type_scat_Cromer_Mann_b1
_atom_type_scat_Cromer_Mann_a2
_atom_type_scat_Cromer_Mann_b2
_atom_type_scat_Cromer_Mann_a3
_atom_type_scat_Cromer_Mann_b3
_atom_type_scat_Cromer_Mann_a4
_atom_type_scat_Cromer_Mann_b4
_atom_type_scat_Cromer_Mann_c
_atom_type_scat_source
C 0.0033 0.0016 2.3100 20.8439 1.0200 10.2075 1.5886 0.5687 0.8650 51.6512 0.2156 'International Tables Vol C 4.2.6.8 and 6.1.1.4'
H 0.0000 0.0000 0.4930 10.5109 0.3229 26.1257 0.1402 3.1424 0.0408 57.7998 0.0030 'International Tables Vol C 4.2.6.8 and 6.1.1.4'
B 0.0013 0.0007 2.0545 23.2185 1.3326 1.0210 1.0979 60.3498 0.7068 0.1403 -0.1932 'International Tables Vol C 4.2.6.8 and 6.1.1.4'
N 0.0061 0.0033 12.2126 0.0057 3.1322 9.8933 2.0125 28.9975 1.1663 0.5826 -11.5290 'International Tables Vol C 4.2.6.8 and 6.1.1.4'
O 0.0106 0.0060 3.0485 13.2771 2.2868 5.7011 1.5463 0.3239 0.8670 32.9089 0.2508 'International Tables Vol C 4.2.6.8 and 6.1.1.4'
P 0.1023 0.0942 6.4345 1.9067 4.1791 27.1570 1.7800 0.5260 1.4908 68.1645 1.1149 'International Tables Vol C 4.2.6.8 and 6.1.1.4'
Ru -1.2594 0.8363 19.2674 0.8085 12.9182 8.4347 4.8634 24.7997 1.5676 94.2928 5.3787 'International Tables Vol C 4.2.6.8 and 6.1.1.4'
S 0.1246 0.1234 6.9053 1.4679 5.2034 22.2151 1.4379 0.2536 1.5863 56.1720 0.8669 'International Tables Vol C 4.2.6.8 and 6.1.1.4'

loop_
_geom_angle_atom_site_label_1
_geom_angle_site_symmetry_1
_geom_angle_atom_site_label_2
_geom_angle_atom_site_label_3
_geom_angle_site_symmetry_3
_geom_angle
_geom_angle_publ_flag
C2 7_655 Ru1 S300 13_665 34.1(3) yes
C2 7_655 Ru1 S100 7_655 68.9(4) yes
S300 13_665 Ru1 S100 7_655 34.8(3) yes
C2 7_655 Ru1 C2 13_665 112.3(7) yes
S300 13_665 Ru1 C2 13_665 78.2(7) yes
S100 7_655 Ru1 C2 13_665 43.4(5) yes
C2 7_655 Ru1 S100 13_665 163.9(10) yes
S300 13_665 Ru1 S100 13_665 154.9(10) yes
S100 7_655 Ru1 S100 13_665 122.1(9) yes
C2 13_665 Ru1 S100 13_665 80.1(6) yes
C2 7_655 Ru1 S300 7_655 78.7(7) yes
S300 13_665 Ru1 S300 7_655 112.0(6) yes
S100 7_655 Ru1 S300 7_655 145.4(3) yes
C2 13_665 Ru1 S300 7_655 165.6(3) yes
S100 13_665 Ru1 S300 7_655 87.5(6) yes
C2 7_655 Ru1 S200 13_665 63.7(6) yes
S300 13_665 Ru1 S200 13_665 97.4(4) yes
S100 7_655 Ru1 S200 13_665 131.8(2) yes
C2 13_665 Ru1 S200 13_665 172.7(3) yes
S100 13_665 Ru1 S200 13_665 102.8(8) yes
C2 7_655 Ru1 S200 7_655 166.5(12) yes
S300 13_665 Ru1 S200 7_655 133.1(12) yes
S100 7_655 Ru1 S200 7_655 98.6(10) yes
C2 13_665 Ru1 S200 7_655 55.7(6) yes
S100 13_665 Ru1 S200 7_655 24.70(14) yes
C2 7_655 Ru1 S100 . 42.9(4) yes
S300 13_665 Ru1 S100 . 76.3(3) yes
S100 7_655 Ru1 S100 . 110.73(10) yes
C2 13_665 Ru1 S100 . 153.7(5) yes
S100 13_665 Ru1 S100 . 122.7(9) yes
C2 7_655 Ru1 S200 . 47.7(3) yes
S300 13_665 Ru1 S200 . 13.81(11) yes
S100 7_655 Ru1 S200 . 21.4(2) yes
C2 13_665 Ru1 S200 . 64.6(7) yes
S100 13_665 Ru1 S200 . 143.4(11) yes
C2 7_655 Ru1 S300 . 150.7(11) yes
S300 13_665 Ru1 S300 . 116.9(10) yes
S100 7_655 Ru1 S300 . 82.4(8) yes
C2 13_665 Ru1 S300 . 39.8(5) yes
S100 13_665 Ru1 S300 . 40.33(18) yes
C2 7_655 Ru1 P1 . 87.3(3) yes
S300 13_665 Ru1 P1 . 91.0(2) yes
S100 7_655 Ru1 P1 . 93.6(5) yes
C2 13_665 Ru1 P1 . 93.1(7) yes
S100 13_665 Ru1 P1 . 102.68(9) yes
C2 7_655 Ru1 C2 . 117.0(11) yes
S300 13_665 Ru1 C2 . 150.0(11) yes
S100 7_655 Ru1 C2 . 168.9(5) yes
C2 13_665 Ru1 C2 . 130.2(4) yes
S100 13_665 Ru1 C2 . 50.1(4) yes
C2 7_655 Ru1 B2 . 82.3(3) yes
S300 13_665 Ru1 B2 . 78.7(2) yes
S100 7_655 Ru1 B2 . 80.0(5) yes
C2 13_665 Ru1 B2 . 88.3(7) yes
S100 13_665 Ru1 B2 . 88.15(9) yes
S300 7_655 Ru1 S200 13_665 15.28(19) yes
S300 7_655 Ru1 S200 7_655 112.2(6) yes
S200 13_665 Ru1 S200 7_655 127.5(8) yes
S300 7_655 Ru1 S100 . 35.8(3) yes
S200 13_665 Ru1 S100 . 21.1(2) yes
S200 7_655 Ru1 S100 . 147.2(9) yes
S300 7_655 Ru1 S200 . 125.8(5) yes
S200 13_665 Ru1 S200 . 111.2(4) yes
S200 7_655 Ru1 S200 . 120.0(11) yes
S100 . Ru1 S200 . 90.1(2) yes
S300 7_655 Ru1 S300 . 127.4(5) yes
S200 13_665 Ru1 S300 . 142.6(6) yes
S200 7_655 Ru1 S300 . 16.19(19) yes
S100 . Ru1 S300 . 159.9(6) yes
S200 . Ru1 S300 . 103.8(10) yes
S300 7_655 Ru1 P1 . 96.8(7) yes
S200 13_665 Ru1 P1 . 92.8(6) yes
S200 7_655 Ru1 P1 . 98.8(3) yes
S100 . Ru1 P1 . 94.0(5) yes
S200 . Ru1 P1 . 89.3(4) yes
S300 7_655 Ru1 C2 . 38.3(6) yes
S200 13_665 Ru1 C2 . 53.2(7) yes
S200 7_655 Ru1 C2 . 74.6(4) yes
S100 . Ru1 C2 . 74.1(9) yes
S200 . Ru1 C2 . 163.6(10) yes
S300 7_655 Ru1 B2 . 84.0(6) yes
S200 13_665 Ru1 B2 . 85.1(6) yes
S200 7_655 Ru1 B2 . 90.9(3) yes
S100 . Ru1 B2 . 80.3(5) yes
S200 . Ru1 B2 . 81.6(4) yes
S300 . Ru1 P1 . 100.5(5) yes
S300 . Ru1 C2 . 90.4(4) yes
P1 . Ru1 C2 . 96.0(6) yes
S300 . Ru1 B2 . 87.4(4) yes
P1 . Ru1 B2 . 169.15(14) yes
C2 . Ru1 B2 . 91.3(6) yes
C300 7_655 S100 C2 7_655 117.5(6) yes
C300 7_655 S100 Ru1 . 85.5(5) yes
C2 7_655 S100 Ru1 . 57.2(5) yes
C300 7_655 S100 Ru1 13_665 89.9(6) yes
C2 7_655 S100 Ru1 13_665 49.1(5) yes
Ru1 . S100 Ru1 13_665 8.08(10) yes
C300 7_655 S100 C200 13_665 7.1(9) yes
C2 7_655 S100 C200 13_665 111.0(6) yes
Ru1 . S100 C200 13_665 83.6(6) yes
Ru1 13_665 S100 C200 13_665 87.2(6) yes
C300 7_655 S100 Ru1 7_655 88.7(6) yes
C2 7_655 S100 Ru1 7_655 52.8(7) yes
Ru1 . S100 Ru1 7_655 4.5(9) yes
Ru1 13_665 S100 Ru1 7_655 3.8(9) yes
C200 13_665 S100 Ru1 7_655 86.4(6) yes
C300 7_655 S100 S300 7_655 57.8(5) yes
C2 7_655 S100 S300 7_655 117.5(4) yes
Ru1 . S100 S300 7_655 60.3(4) yes
Ru1 13_665 S100 S300 7_655 68.4(4) yes
C200 13_665 S100 S300 7_655 62.6(5) yes
C300 7_655 S100 C100 . 18.0(5) yes
C2 7_655 S100 C100 . 112.6(5) yes
Ru1 . S100 C100 . 96.6(4) yes
Ru1 13_665 S100 C100 . 99.1(4) yes
C200 13_665 S100 C100 . 14.9(7) yes
Ru1 7_655 S100 S300 7_655 64.7(7) yes
Ru1 7_655 S100 C100 . 98.8(4) yes
S300 7_655 S100 C100 . 75.7(4) yes
C100 7_655 S200 C2 7_655 110.5(5) yes
C100 7_655 S200 C300 13_665 18.2(5) yes
C2 7_655 S200 C300 13_665 93.8(7) yes
C100 7_655 S200 Ru1 . 103.8(4) yes
C2 7_655 S200 Ru1 . 62.2(6) yes
C300 13_665 S200 Ru1 . 102.9(5) yes
C100 7_655 S200 Ru1 7_655 106.3(4) yes
C2 7_655 S200 Ru1 7_655 53.7(4) yes
C300 13_665 S200 Ru1 7_655 102.6(6) yes
Ru1 . S200 Ru1 7_655 8.5(4) yes
C100 7_655 S200 Ru1 13_665 104.6(4) yes
C2 7_655 S200 Ru1 13_665 61.7(8) yes
C300 13_665 S200 Ru1 13_665 103.5(6) yes
Ru1 . S200 Ru1 13_665 0.8(7) yes
Ru1 7_655 S200 Ru1 13_665 8.0(8) yes
C100 7_655 S200 C200 . 13.7(7) yes
C2 7_655 S200 C200 . 96.8(6) yes
C300 13_665 S200 C200 . 8.3(9) yes
Ru1 . S200 C200 . 97.4(6) yes
Ru1 7_655 S200 C200 . 98.1(6) yes
Ru1 13_665 S200 C200 . 98.1(6) yes
Ru1 7_655 S300 O2 13_665 97.6(7) yes
Ru1 7_655 S300 C200 7_655 91.7(6) yes
O2 13_665 S300 C200 7_655 114.6(6) yes
Ru1 7_655 S300 C100 13_665 95.2(5) yes
O2 13_665 S300 C100 13_665 124.6(4) yes
C200 7_655 S300 C100 13_665 11.4(7) yes
Ru1 7_655 S300 Ru1 13_665 7.0(6) yes
O2 13_665 S300 Ru1 13_665 90.6(4) yes
C200 7_655 S300 Ru1 13_665 95.1(6) yes
C100 13_665 S300 Ru1 13_665 99.7(4) yes
Ru1 7_655 S300 Ru1 . 2.2(9) yes
O2 13_665 S300 Ru1 . 99.5(6) yes
C200 7_655 S300 Ru1 . 91.9(6) yes
C100 13_665 S300 Ru1 . 94.9(5) yes
Ru1 13_665 S300 Ru1 . 8.9(5) yes
Ru1 7_655 S300 C2 13_665 62.1(7) yes
O2 13_665 S300 C2 13_665 35.6(5) yes
C200 7_655 S300 C2 13_665 115.7(7) yes
C100 13_665 S300 C2 13_665 126.8(5) yes
Ru1 13_665 S300 C2 13_665 55.1(5) yes
Ru1 7_655 S300 S100 13_665 76.8(6) yes
O2 13_665 S300 S100 13_665 174.2(5) yes
C200 7_655 S300 S100 13_665 64.4(5) yes
C100 13_665 S300 S100 13_665 55.2(3) yes
Ru1 13_665 S300 S100 13_665 83.9(2) yes
Ru1 7_655 S300 C300 . 98.7(6) yes
O2 13_665 S300 C300 . 109.4(6) yes
C200 7_655 S300 C300 . 8.0(9) yes
C100 13_665 S300 C300 . 15.2(5) yes
Ru1 13_665 S300 C300 . 101.5(6) yes
Ru1 . S300 C2 13_665 64.0(7) yes
Ru1 . S300 S100 13_665 75.0(6) yes
C2 13_665 S300 S100 13_665 138.9(6) yes
Ru1 . S300 C300 . 99.0(6) yes
C2 13_665 S300 C300 . 115.5(7) yes
S100 13_665 S300 C300 . 70.3(6) yes
C11 13_665 P1 C11 7_655 101.46(12) yes
C11 13_665 P1 Ru1 13_665 119.3(5) yes
C11 7_655 P1 Ru1 13_665 118.9(5) yes
C11 13_665 P1 Ru1 . 118.9(5) yes
C11 7_655 P1 Ru1 . 111.55(11) yes
Ru1 13_665 P1 Ru1 . 8.80(11) yes
C11 13_665 P1 Ru1 7_655 111.55(11) yes
C11 7_655 P1 Ru1 7_655 119.3(5) yes
Ru1 13_665 P1 Ru1 7_655 8.80(11) yes
Ru1 . P1 Ru1 7_655 8.80(11) yes
C11 13_665 P1 C11 . 101.46(12) yes
C11 7_655 P1 C11 . 101.46(12) yes
Ru1 13_665 P1 C11 . 111.55(11) yes
Ru1 . P1 C11 . 119.3(5) yes
Ru1 7_655 P1 C11 . 118.9(5) yes
S300 7_655 O2 C2 . 46.7(6) yes
C301 7_655 N100 C300 7_655 112.7(10) yes
C301 7_655 N100 N201 13_665 130.9(10) yes
C300 7_655 N100 N201 13_665 92.0(8) yes
C301 7_655 N100 C200 13_665 119.9(10) yes
C300 7_655 N100 C200 13_665 8.6(9) yes
N201 13_665 N100 C200 13_665 89.9(9) yes
C301 7_655 N100 C201 13_665 11.2(11) yes
C300 7_655 N100 C201 13_665 120.1(12) yes
N201 13_665 N100 C201 13_665 134.3(12) yes
C200 13_665 N100 C201 13_665 126.3(12) yes
C301 7_655 N100 N301 7_655 125.9(11) yes
C300 7_655 N100 N301 7_655 105.5(9) yes
N201 13_665 N100 N301 7_655 14.1(6) yes
C200 13_665 N100 N301 7_655 102.6(9) yes
C201 13_665 N100 N301 7_655 126.2(12) yes
C301 7_655 N100 N101 . 113.1(9) yes
C300 7_655 N100 N101 . 99.4(9) yes
N201 13_665 N100 N101 . 18.0(5) yes
C200 13_665 N100 N101 . 99.7(9) yes
C201 13_665 N100 N101 . 117.4(12) yes
C301 7_655 N100 C100 . 123.6(9) yes
C300 7_655 N100 C100 . 21.3(6) yes
N201 13_665 N100 C100 . 94.9(8) yes
C200 13_665 N100 C100 . 13.7(8) yes
C201 13_665 N100 C100 . 127.1(12) yes
C301 7_655 N100 C101 . 21.3(5) yes
C300 7_655 N100 C101 . 127.3(10) yes
N201 13_665 N100 C101 . 134.2(10) yes
C200 13_665 N100 C101 . 132.4(10) yes
C201 13_665 N100 C101 . 10.1(12) yes
N301 7_655 N100 N101 . 21.2(5) yes
N301 7_655 N100 C100 . 105.8(10) yes
N101 . N100 C100 . 107.6(9) yes
N301 7_655 N100 C101 . 123.6(10) yes
N101 . N100 C101 . 119.0(10) yes
C100 . N100 C101 . 130.5(10) yes
N302 7_655 N101 N202 13_665 16.6(4) yes
N302 7_655 N101 N100 . 94.5(7) yes
N202 13_665 N101 N100 . 103.1(7) yes
N302 7_655 N101 N300 7_655 100.3(7) yes
N202 13_665 N101 N300 7_655 103.3(8) yes
N100 . N101 N300 7_655 20.6(5) yes
N302 7_655 N101 N200 13_665 89.1(7) yes
N202 13_665 N101 N200 13_665 93.8(8) yes
N100 . N101 N200 13_665 16.3(8) yes
N300 7_655 N101 N200 13_665 12.1(8) yes
N302 7_655 N101 N102 . 29.6(4) yes
N202 13_665 N101 N102 . 13.1(5) yes
N100 . N101 N102 . 107.6(8) yes
N300 7_655 N101 N102 . 103.1(9) yes
N200 13_665 N101 N102 . 95.6(8) yes
N203 13_665 N102 N303 7_655 13.5(5) yes
N203 13_665 N102 N301 7_655 110.2(7) yes
N303 7_655 N102 N301 7_655 97.2(8) yes
N203 13_665 N102 N101 . 120.0(8) yes
N303 7_655 N102 N101 . 109.1(9) yes
N301 7_655 N102 N101 . 21.6(5) yes
N203 13_665 N102 N201 13_665 114.0(9) yes
N303 7_655 N102 N201 13_665 101.2(10) yes
N301 7_655 N102 N201 13_665 4.3(10) yes
N101 . N102 N201 13_665 18.2(10) yes
N203 13_665 N102 N103 . 12.5(5) yes
N303 7_655 N102 N103 . 13.7(6) yes
N301 7_655 N102 N103 . 101.4(9) yes
N101 . N102 N103 . 108.5(9) yes
N201 13_665 N102 N103 . 104.8(11) yes
N302 7_655 N103 N102 . 30.7(4) yes
N302 7_655 N103 N202 13_665 19.6(5) yes
N102 . N103 N202 13_665 20.8(5) yes
N302 7_655 N103 C300 7_655 116.2(14) yes
N102 . N103 C300 7_655 113.2(12) yes
N202 13_665 N103 C300 7_655 129.0(14) yes
N302 7_655 N103 N200 13_665 73.6(8) yes
N102 . N103 N200 13_665 72.6(8) yes
N202 13_665 N103 N200 13_665 85.8(9) yes
C300 7_655 N103 N200 13_665 43.3(9) yes
N302 7_655 N103 C200 13_665 116.0(15) yes
N102 . N103 C200 13_665 119.0(14) yes
N202 13_665 N103 C200 13_665 131.7(16) yes
C300 7_655 N103 C200 13_665 10.7(13) yes
N200 13_665 N103 C200 13_665 46.7(11) yes
N302 7_655 N103 C100 . 99.1(11) yes
N102 . N103 C100 . 108.9(11) yes
N202 13_665 N103 C100 . 116.7(13) yes
C300 7_655 N103 C100 . 25.8(7) yes
N200 13_665 N103 C100 . 38.1(7) yes
N302 7_655 N103 B2 . 120.9(7) yes
N102 . N103 B2 . 127.8(9) yes
N202 13_665 N103 B2 . 112.6(9) yes
C300 7_655 N103 B2 . 118.2(10) yes
N200 13_665 N103 B2 . 159.2(7) yes
C200 13_665 N103 C100 . 18.8(11) yes
C200 13_665 N103 B2 . 113.2(11) yes
C100 . N103 B2 . 121.2(8) yes
C301 13_665 N200 N101 7_655 107.3(9) yes
C301 13_665 N200 C101 7_655 18.3(5) yes
N101 7_655 N200 C101 7_655 106.4(10) yes
C301 13_665 N200 N301 13_665 112.5(10) yes
N101 7_655 N200 N301 13_665 22.4(5) yes
C101 7_655 N200 N301 13_665 104.4(10) yes
C301 13_665 N200 C300 13_665 121.0(12) yes
N101 7_655 N200 C300 13_665 122.7(13) yes
C101 7_655 N200 C300 13_665 129.2(12) yes
N301 13_665 N200 C300 13_665 125.8(12) yes
C301 13_665 N200 N103 7_655 161.1(11) yes
N101 7_655 N200 N103 7_655 83.3(8) yes
C101 7_655 N200 N103 7_655 169.9(9) yes
N301 13_665 N200 N103 7_655 83.3(8) yes
C300 13_665 N200 N103 7_655 42.5(8) yes
C301 13_665 N200 C100 7_655 125.2(11) yes
N101 7_655 N200 C100 7_655 127.5(12) yes
C101 7_655 N200 C100 7_655 123.0(11) yes
N301 13_665 N200 C100 7_655 118.0(12) yes
C300 13_665 N200 C100 7_655 27.6(7) yes
C301 13_665 N200 N201 . 124.2(10) yes
N101 7_655 N200 N201 . 19.1(6) yes
C101 7_655 N200 N201 . 119.2(10) yes
N301 13_665 N200 N201 . 16.4(6) yes
C300 13_665 N200 N201 . 111.6(12) yes
C301 13_665 N200 C200 . 127.9(12) yes
N101 7_655 N200 C200 . 120.8(12) yes
C101 7_655 N200 C200 . 132.8(12) yes
N301 13_665 N200 C200 . 119.5(12) yes
C300 13_665 N200 C200 . 10.3(12) yes
C301 13_665 N200 C201 . 11.1(10) yes
N101 7_655 N200 C201 . 107.5(11) yes
C101 7_655 N200 C201 . 7.2(11) yes
N301 13_665 N200 C201 . 108.2(12) yes
C300 13_665 N200 C201 . 126.0(13) yes
N103 7_655 N200 C100 7_655 46.9(7) yes
N103 7_655 N200 N201 . 69.4(7) yes
C100 7_655 N200 N201 . 109.9(11) yes
N103 7_655 N200 C200 . 37.8(8) yes
C100 7_655 N200 C200 . 19.0(10) yes
N201 . N200 C200 . 106.9(11) yes
N103 7_655 N200 C201 . 168.4(11) yes
C100 7_655 N200 C201 . 123.8(13) yes
N201 . N200 C201 . 122.0(12) yes
C200 . N200 C201 . 131.0(13) yes
N300 13_665 N201 N100 7_655 19.1(5) yes
N300 13_665 N201 N200 . 10.3(8) yes
N100 7_655 N201 N200 . 15.4(8) yes
N300 13_665 N201 N302 13_665 116.2(10) yes
N100 7_655 N201 N302 13_665 113.3(10) yes
N200 . N201 N302 13_665 107.4(10) yes
N300 13_665 N201 N102 7_655 109.6(11) yes
N100 7_655 N201 N102 7_655 121.2(10) yes
N200 . N201 N102 7_655 106.9(10) yes
N302 13_665 N201 N102 7_655 42.0(7) yes
N300 13_665 N201 N202 . 116.2(9) yes
N100 7_655 N201 N202 . 121.0(9) yes
N200 . N201 N202 . 110.1(9) yes
N302 13_665 N201 N202 . 21.2(6) yes
N102 7_655 N201 N202 . 20.9(7) yes
N301 13_665 N202 N101 7_655 18.1(4) yes
N301 13_665 N202 N303 13_665 94.1(9) yes
N101 7_655 N202 N303 13_665 98.8(9) yes
N301 13_665 N202 N103 7_655 93.3(9) yes
N101 7_655 N202 N103 7_655 93.2(8) yes
N303 13_665 N202 N103 7_655 15.7(6) yes
N301 13_665 N202 N201 . 7.9(9) yes
N101 7_655 N202 N201 . 10.4(9) yes
N303 13_665 N202 N201 . 97.5(10) yes
N103 7_655 N202 N201 . 94.6(10) yes
N301 13_665 N202 N203 . 106.8(8) yes
N101 7_655 N202 N203 . 108.3(8) yes
N303 13_665 N202 N203 . 15.1(6) yes
N103 7_655 N202 N203 . 15.3(6) yes
N201 . N202 N203 . 108.9(9) yes
N102 7_655 N203 N302 13_665 27.6(4) yes
N102 7_655 N203 C300 13_665 90.5(8) yes
N302 13_665 N203 C300 13_665 95.8(8) yes
N102 7_655 N203 C100 7_655 89.4(7) yes
N302 13_665 N203 C100 7_655 84.8(6) yes
C300 13_665 N203 C100 7_655 21.6(5) yes
N102 7_655 N203 N202 . 17.9(5) yes
N302 13_665 N203 N202 . 18.0(5) yes
C300 13_665 N203 N202 . 104.6(9) yes
C100 7_655 N203 N202 . 98.4(7) yes
N102 7_655 N203 C200 . 94.7(10) yes
N302 13_665 N203 C200 . 96.4(9) yes
C300 13_665 N203 C200 . 8.0(11) yes
C100 7_655 N203 C200 . 15.7(9) yes
N202 . N203 C200 . 107.3(10) yes
N102 7_655 N203 B2 . 142.1(8) yes
N302 13_665 N203 B2 . 139.7(9) yes
C300 13_665 N203 B2 . 123.5(9) yes
C100 7_655 N203 B2 . 128.5(8) yes
N202 . N203 B2 . 131.5(8) yes
C200 . N203 B2 . 121.2(10) yes
N201 7_655 N300 C200 7_655 93.6(10) yes
N201 7_655 N300 C101 13_665 121.1(11) yes
C200 7_655 N300 C101 13_665 132.3(11) yes
N201 7_655 N300 C201 7_655 125.8(13) yes
C200 7_655 N300 C201 7_655 132.4(13) yes
C101 13_665 N300 C201 7_655 6.8(12) yes
N201 7_655 N300 N101 13_665 17.2(5) yes
C200 7_655 N300 N101 13_665 108.2(11) yes
C101 13_665 N300 N101 13_665 112.9(11) yes
C201 7_655 N300 N101 13_665 115.9(13) yes
N201 7_655 N300 C100 13_665 93.1(9) yes
C200 7_655 N300 C100 13_665 17.3(8) yes
C101 13_665 N300 C100 13_665 120.1(11) yes
C201 7_655 N300 C100 13_665 122.1(12) yes
N101 13_665 N300 C100 13_665 109.8(9) yes
N201 7_655 N300 N301 . 15.0(6) yes
C200 7_655 N300 N301 . 102.9(10) yes
C101 13_665 N300 N301 . 106.7(11) yes
C201 7_655 N300 N301 . 111.8(13) yes
N101 13_665 N300 N301 . 21.1(5) yes
N201 7_655 N300 C300 . 98.7(10) yes
C200 7_655 N300 C300 . 8.6(11) yes
C101 13_665 N300 C300 . 132.3(11) yes
C201 7_655 N300 C300 . 131.1(13) yes
N101 13_665 N300 C300 . 112.0(11) yes
N201 7_655 N300 C301 . 131.7(11) yes
C200 7_655 N300 C301 . 133.1(11) yes
C101 13_665 N300 C301 . 20.0(5) yes
C201 7_655 N300 C301 . 13.3(11) yes
N101 13_665 N300 C301 . 118.5(11) yes
C100 13_665 N300 N301 . 98.5(9) yes
C100 13_665 N300 C300 . 24.8(6) yes
N301 . N300 C300 . 109.2(10) yes
C100 13_665 N300 C301 . 127.3(10) yes
N301 . N300 C301 . 119.3(11) yes
C300 . N300 C301 . 129.3(11) yes
N202 7_655 N301 N300 . 103.0(8) yes
N202 7_655 N301 N102 13_665 16.6(5) yes
N300 . N301 N102 13_665 96.1(8) yes
N202 7_655 N301 N200 7_655 97.0(8) yes
N300 . N301 N200 7_655 11.2(8) yes
N102 13_665 N301 N200 7_655 92.8(8) yes
N202 7_655 N301 N100 13_665 111.7(8) yes
N300 . N301 N100 13_665 20.6(5) yes
N102 13_665 N301 N100 13_665 109.7(8) yes
N200 7_655 N301 N100 13_665 17.7(8) yes
N202 7_655 N301 N302 . 14.8(5) yes
N300 . N301 N302 . 107.1(8) yes
N102 13_665 N301 N302 . 31.4(4) yes
N200 7_655 N301 N302 . 98.8(9) yes
N100 13_665 N301 N302 . 110.5(9) yes
N203 7_655 N302 N101 13_665 109.4(8) yes
N203 7_655 N302 N103 13_665 13.7(5) yes
N101 13_665 N302 N103 13_665 95.7(7) yes
N203 7_655 N302 N301 . 115.8(8) yes
N101 13_665 N302 N301 . 19.8(4) yes
N103 13_665 N302 N301 . 102.4(8) yes
N203 7_655 N302 N201 7_655 112.8(9) yes
N101 13_665 N302 N201 7_655 5.8(10) yes
N103 13_665 N302 N201 7_655 99.1(9) yes
N301 . N302 N201 7_655 14.3(10) yes
N203 7_655 N302 N303 . 12.6(5) yes
N101 13_665 N302 N303 . 105.6(9) yes
N103 13_665 N302 N303 . 14.7(6) yes
N301 . N302 N303 . 108.0(9) yes
N201 7_655 N302 N303 . 107.9(11) yes
N102 13_665 N303 N302 . 29.7(4) yes
N102 13_665 N303 C100 13_665 103.3(12) yes
N302 . N303 C100 13_665 103.5(11) yes
N102 13_665 N303 N202 7_655 18.8(5) yes
N302 . N303 N202 7_655 20.5(5) yes
C100 13_665 N303 N202 7_655 116.9(13) yes
N102 13_665 N303 C200 7_655 106.1(13) yes
N302 . N303 C200 7_655 116.0(15) yes
C100 13_665 N303 C200 7_655 20.0(10) yes
N202 7_655 N303 C200 7_655 123.5(15) yes
N102 13_665 N303 C300 . 99.5(12) yes
N302 . N303 C300 . 112.4(13) yes
C100 13_665 N303 C300 . 25.0(7) yes
N202 7_655 N303 C300 . 117.4(14) yes
C200 7_655 N303 C300 . 8.1(13) yes
N102 13_665 N303 B2 . 123.6(8) yes
N302 . N303 B2 . 130.1(10) yes
C100 13_665 N303 B2 . 126.4(8) yes
N202 7_655 N303 B2 . 115.3(9) yes
C200 7_655 N303 B2 . 112.6(10) yes
C300 . N303 B2 . 114.1(9) yes
Ru1 13_665 C2 S200 13_665 70.2(7) yes
Ru1 13_665 C2 S100 13_665 79.9(8) yes
S200 13_665 C2 S100 13_665 148.4(7) yes
Ru1 13_665 C2 Ru1 7_655 7.6(7) yes
S200 13_665 C2 Ru1 7_655 62.6(4) yes
S100 13_665 C2 Ru1 7_655 87.5(5) yes
Ru1 13_665 C2 Ru1 . 2.9(11) yes
S200 13_665 C2 Ru1 . 73.1(7) yes
S100 13_665 C2 Ru1 . 77.1(7) yes
Ru1 7_655 C2 Ru1 . 10.5(4) yes
Ru1 13_665 C2 O2 . 174.3(9) yes
S200 13_665 C2 O2 . 111.6(9) yes
S100 13_665 C2 O2 . 97.3(9) yes
Ru1 7_655 C2 O2 . 172.6(9) yes
Ru1 . C2 O2 . 173.0(10) yes
Ru1 13_665 C2 S300 7_655 83.7(8) yes
S200 13_665 C2 S300 7_655 14.2(3) yes
S100 13_665 C2 S300 7_655 158.0(7) yes
Ru1 7_655 C2 S300 7_655 76.2(5) yes
Ru1 . C2 S300 7_655 86.6(8) yes
O2 . C2 S300 7_655 97.7(9) yes
P1 . C11 C12 . 118.3(3) yes
P1 . C11 C16 . 123.4(2) yes
C12 . C11 C16 . 118.3(3) yes
C11 . C12 C13 . 120.0(4) yes
C11 . C12 H121 . 120.0 no
C13 . C12 H121 . 120.0 no
C12 . C13 C14 . 120.9(4) yes
C12 . C13 H131 . 119.6 no
C14 . C13 H131 . 119.5 no
C13 . C14 C15 . 119.2(4) yes
C13 . C14 H141 . 120.4 no
C15 . C14 H141 . 120.4 no
C14 . C15 C16 . 120.7(4) yes
C14 . C15 H151 . 119.6 no
C16 . C15 H151 . 119.6 no
C11 . C16 C15 . 120.8(4) yes
C11 . C16 H161 . 119.5 no
C15 . C16 H161 . 119.6 no
S200 13_665 C100 N203 13_665 102.7(6) yes
S200 13_665 C100 S300 7_655 17.72(15) yes
N203 13_665 C100 S300 7_655 96.7(6) yes
S200 13_665 C100 S100 . 31.4(2) yes
N203 13_665 C100 S100 . 113.0(7) yes
S300 7_655 C100 S100 . 49.1(3) yes
S200 13_665 C100 N103 . 108.0(8) yes
N203 13_665 C100 N103 . 10.8(6) yes
S300 7_655 C100 N103 . 99.2(8) yes
S100 . C100 N103 . 122.4(8) yes
S200 13_665 C100 N300 7_655 124.8(9) yes
N203 13_665 C100 N300 7_655 108.6(9) yes
S300 7_655 C100 N300 7_655 112.9(9) yes
S100 . C100 N300 7_655 136.0(9) yes
N103 . C100 N300 7_655 98.1(9) yes
S200 13_665 C100 N100 . 135.5(9) yes
N203 13_665 C100 N100 . 115.0(8) yes
S300 7_655 C100 N100 . 128.9(9) yes
S100 . C100 N100 . 131.5(8) yes
N103 . C100 N100 . 106.0(9) yes
S200 13_665 C100 N303 7_655 110.8(8) yes
N203 13_665 C100 N303 7_655 10.1(6) yes
S300 7_655 C100 N303 7_655 106.2(7) yes
S100 . C100 N303 7_655 116.6(9) yes
N103 . C100 N303 7_655 15.3(6) yes
S200 13_665 C100 N200 13_665 134.0(11) yes
N203 13_665 C100 N200 13_665 105.0(10) yes
S300 7_655 C100 N200 13_665 122.2(11) yes
S100 . C100 N200 13_665 141.6(10) yes
N103 . C100 N200 13_665 95.0(10) yes
N300 7_655 C100 N100 . 21.4(5) yes
N300 7_655 C100 N303 7_655 106.9(10) yes
N100 . C100 N303 7_655 109.7(10) yes
N300 7_655 C100 N200 13_665 9.4(11) yes
N100 . C100 N200 13_665 15.7(10) yes
N303 7_655 C100 N200 13_665 101.8(11) yes
N100 . C101 C511 13_665 105.1(10) yes
N100 . C101 N300 7_655 17.8(5) yes
C511 13_665 C101 N300 7_655 103.2(9) yes
N100 . C101 C513 13_665 103.0(8) yes
C511 13_665 C101 C513 13_665 102.6(9) yes
N300 7_655 C101 C513 13_665 86.3(7) yes
N100 . C101 C512 13_665 105.2(11) yes
C511 13_665 C101 C512 13_665 126.9(9) yes
N300 7_655 C101 C512 13_665 118.0(11) yes
C513 13_665 C101 C512 13_665 111.5(10) yes
N100 . C101 N200 13_665 9.9(8) yes
C511 13_665 C101 N200 13_665 106.3(9) yes
N300 7_655 C101 N200 13_665 8.4(8) yes
C513 13_665 C101 N200 13_665 93.2(8) yes
C512 13_665 C101 N200 13_665 110.9(11) yes
N300 13_665 C200 N100 7_655 17.6(5) yes
N300 13_665 C200 S100 7_655 119.1(11) yes
N100 7_655 C200 S100 7_655 109.4(10) yes
N300 13_665 C200 S300 13_665 120.2(10) yes
N100 7_655 C200 S300 13_665 128.2(11) yes
S100 7_655 C200 S300 13_665 52.9(5) yes
N300 13_665 C200 S200 . 125.3(11) yes
N100 7_655 C200 S200 . 125.9(11) yes
S100 7_655 C200 S200 . 32.6(3) yes
S300 13_665 C200 S200 . 20.4(2) yes
N300 13_665 C200 N203 . 112.0(13) yes
N100 7_655 C200 N203 . 110.6(12) yes
S100 7_655 C200 N203 . 121.0(12) yes
S300 13_665 C200 N203 . 119.9(12) yes
S200 . C200 N203 . 122.3(12) yes
N300 13_665 C200 N200 . 9.7(10) yes
N100 7_655 C200 N200 . 10.4(9) yes
S100 7_655 C200 N200 . 118.7(12) yes
S300 13_665 C200 N200 . 128.7(12) yes
S200 . C200 N200 . 130.9(13) yes
N300 13_665 C200 N303 13_665 104.4(13) yes
N100 7_655 C200 N303 13_665 99.6(12) yes
S100 7_655 C200 N303 13_665 119.5(12) yes
S300 13_665 C200 N303 13_665 132.0(14) yes
S200 . C200 N303 13_665 130.0(14) yes
N300 13_665 C200 N103 7_655 100.0(14) yes
N100 7_655 C200 N103 7_655 100.5(13) yes
S100 7_655 C200 N103 7_655 133.3(13) yes
S300 13_665 C200 N103 7_655 127.5(15) yes
S200 . C200 N103 7_655 133.4(15) yes
N203 . C200 N200 . 106.8(13) yes
N203 . C200 N303 13_665 14.3(6) yes
N200 . C200 N303 13_665 97.6(14) yes
N203 . C200 N103 7_655 12.7(7) yes
N200 . C200 N103 7_655 95.5(14) yes
N303 13_665 C200 N103 7_655 17.2(7) yes
N200 . C201 N300 13_665 9.0(10) yes
N200 . C201 N100 7_655 12.8(9) yes
N300 13_665 C201 N100 7_655 21.2(6) yes
N200 . C201 C511 . 113.1(13) yes
N300 13_665 C201 C511 . 111.0(13) yes
N100 7_655 C201 C511 . 109.2(14) yes
N200 . C201 C512 . 111.9(12) yes
N300 13_665 C201 C512 . 120.3(13) yes
N100 7_655 C201 C512 . 103.0(12) yes
C511 . C201 C512 . 107.6(9) yes
N200 . C201 C513 . 109.0(10) yes
N300 13_665 C201 C513 . 101.9(11) yes
N100 7_655 C201 C513 . 121.5(11) yes
C511 . C201 C513 . 105.9(10) yes
C512 . C201 C513 . 109.1(12) yes
S100 13_665 C300 N203 7_655 107.6(9) yes
S100 13_665 C300 N100 13_665 106.9(10) yes
N203 7_655 C300 N100 13_665 106.2(10) yes
S100 13_665 C300 S200 7_655 31.3(3) yes
N203 7_655 C300 S200 7_655 113.3(10) yes
N100 13_665 C300 S200 7_655 129.1(11) yes
S100 13_665 C300 N300 . 119.7(12) yes
N203 7_655 C300 N300 . 110.7(11) yes
N100 13_665 C300 N300 . 17.8(5) yes
S200 7_655 C300 N300 . 133.8(12) yes
S100 13_665 C300 N303 . 104.6(9) yes
N203 7_655 C300 N303 . 13.2(6) yes
N100 13_665 C300 N303 . 95.3(11) yes
S200 7_655 C300 N303 . 117.6(11) yes
N300 . C300 N303 . 102.5(12) yes
S100 13_665 C300 S300 . 51.9(4) yes
N203 7_655 C300 S300 . 115.3(10) yes
N100 13_665 C300 S300 . 137.3(11) yes
S200 7_655 C300 S300 . 20.7(2) yes
N300 . C300 S300 . 133.4(11) yes
S100 13_665 C300 N200 7_655 116.6(12) yes
N203 7_655 C300 N200 7_655 103.0(12) yes
N100 13_665 C300 N200 7_655 9.7(9) yes
S200 7_655 C300 N200 7_655 137.1(13) yes
N300 . C300 N200 7_655 11.4(10) yes
S100 13_665 C300 N103 13_665 116.9(10) yes
N203 7_655 C300 N103 13_665 10.3(6) yes
N100 13_665 C300 N103 13_665 98.4(12) yes
S200 7_655 C300 N103 13_665 123.4(12) yes
N300 . C300 N103 13_665 101.2(12) yes
N303 . C300 S300 . 124.1(12) yes
N303 . C300 N200 7_655 93.4(12) yes
S300 . C300 N200 7_655 141.8(13) yes
N303 . C300 N103 13_665 14.7(7) yes
S300 . C300 N103 13_665 123.9(13) yes
N200 7_655 C300 N103 13_665 94.2(13) yes
N100 13_665 C301 C511 7_655 98.7(8) yes
N100 13_665 C301 N300 . 19.1(5) yes
C511 7_655 C301 N300 . 105.2(9) yes
N100 13_665 C301 N200 7_655 12.8(7) yes
C511 7_655 C301 N200 7_655 105.3(8) yes
N300 . C301 N200 7_655 6.9(9) yes
N100 13_665 C301 C512 7_655 85.5(7) yes
C511 7_655 C301 C512 7_655 96.9(8) yes
N300 . C301 C512 7_655 102.3(8) yes
N200 7_655 C301 C512 7_655 95.5(8) yes
N100 13_665 C301 C513 7_655 129.8(12) yes
C511 7_655 C301 C513 7_655 123.1(9) yes
N300 . C301 C513 7_655 113.7(12) yes
N200 7_655 C301 C513 7_655 118.1(11) yes
C512 7_655 C301 C513 7_655 112.6(9) yes
C201 . C511 C301 13_665 12.4(9) yes
C201 . C511 C101 7_655 10.8(9) yes
C301 13_665 C511 C101 7_655 20.5(5) yes
C201 . C511 H5111 . 109.2 no
C301 13_665 C511 H5111 . 111.5 no
C101 7_655 C511 H5111 . 99.1 no
C201 . C511 H5112 . 109.9 no
C301 13_665 C511 H5112 . 118.7 no
C101 7_655 C511 H5112 . 111.2 no
H5111 . C511 H5112 . 109.5 no
C201 . C511 H5113 . 109.3 no
C301 13_665 C511 H5113 . 97.4 no
C101 7_655 C511 H5113 . 117.5 no
H5111 . C511 H5113 . 109.5 no
H5112 . C511 H5113 . 109.5 no
C201 . C512 C301 13_665 9.0(10) yes
C201 . C512 C101 7_655 8.6(10) yes
C301 13_665 C512 C101 7_655 12.7(6) yes
C201 . C512 H5121 . 109.2 no
C301 13_665 C512 H5121 . 105.9 no
C101 7_655 C512 H5121 . 101.4 no
C201 . C512 H5122 . 109.8 no
C301 13_665 C512 H5122 . 118.6 no
C101 7_655 C512 H5122 . 110.5 no
H5121 . C512 H5122 . 109.5 no
C201 . C512 H5123 . 109.4 no
C301 13_665 C512 H5123 . 103.6 no
C101 7_655 C512 H5123 . 116.2 no
H5121 . C512 H5123 . 109.5 no
H5122 . C512 H5123 . 109.5 no
C201 . C513 C101 7_655 9.0(9) yes
C201 . C513 C301 13_665 6.0(11) yes
C101 7_655 C513 C301 13_665 11.8(7) yes
C201 . C513 H5131 . 109.2 no
C101 7_655 C513 H5131 . 100.3 no
C301 13_665 C513 H5131 . 109.6 no
C201 . C513 H5132 . 109.5 no
C101 7_655 C513 H5132 . 114.8 no
C301 13_665 C513 H5132 . 104.1 no
H5131 . C513 H5132 . 109.5 no
C201 . C513 H5133 . 109.6 no
C101 7_655 C513 H5133 . 112.9 no
C301 13_665 C513 H5133 . 114.5 no
H5131 . C513 H5133 . 109.5 no
H5132 . C513 H5133 . 109.5 no
N103 . B2 N103 13_665 110.3(3) yes
N103 . B2 N103 7_655 110.3(3) yes
N103 13_665 B2 N103 7_655 110.3(3) yes
N103 . B2 N303 13_665 120.6(5) yes
N103 13_665 B2 N303 13_665 99.4(5) yes
N103 7_655 B2 N303 13_665 12.2(5) yes
N103 . B2 N303 . 99.4(5) yes
N103 13_665 B2 N303 . 12.2(5) yes
N103 7_655 B2 N303 . 120.6(5) yes
N303 13_665 B2 N303 . 110.3(4) yes
N103 . B2 N303 7_655 12.2(5) yes
N103 13_665 B2 N303 7_655 120.6(5) yes
N103 7_655 B2 N303 7_655 99.4(5) yes
N303 13_665 B2 N303 7_655 110.3(4) yes
N303 . B2 N303 7_655 110.3(4) yes
N103 . B2 Ru1 . 109.1(8) yes
N103 13_665 B2 Ru1 . 103.3(4) yes
N103 7_655 B2 Ru1 . 113.3(6) yes
N303 13_665 B2 Ru1 . 112.4(7) yes
N303 . B2 Ru1 . 103.0(4) yes
N103 . B2 Ru1 7_655 103.3(4) yes
N103 13_665 B2 Ru1 7_655 113.3(6) yes
N103 7_655 B2 Ru1 7_655 109.1(8) yes
N303 13_665 B2 Ru1 7_655 110.4(7) yes
N303 . B2 Ru1 7_655 112.4(7) yes
N103 . B2 Ru1 13_665 113.3(6) yes
N103 13_665 B2 Ru1 13_665 109.1(8) yes
N103 7_655 B2 Ru1 13_665 103.3(4) yes
N303 13_665 B2 Ru1 13_665 103.0(4) yes
N303 . B2 Ru1 13_665 110.4(7) yes
N103 . B2 N203 . 112.0(9) yes
N103 13_665 B2 N203 . 105.0(10) yes
N103 7_655 B2 N203 . 5.5(8) yes
N303 13_665 B2 N203 . 8.7(8) yes
N303 . B2 N203 . 115.1(8) yes
N103 . B2 N203 7_655 105.0(10) yes
N103 13_665 B2 N203 7_655 5.5(8) yes
N103 7_655 B2 N203 7_655 112.0(9) yes
N303 13_665 B2 N203 7_655 101.5(9) yes
N303 . B2 N203 7_655 8.7(8) yes
N103 . B2 N203 13_665 5.5(8) yes
N103 13_665 B2 N203 13_665 112.0(9) yes
N103 7_655 B2 N203 13_665 105.0(10) yes
N303 13_665 B2 N203 13_665 115.1(8) yes
N303 . B2 N203 13_665 101.5(9) yes
N303 7_655 B2 Ru1 . 110.4(7) yes
N303 7_655 B2 Ru1 7_655 103.0(4) yes
Ru1 . B2 Ru1 7_655 9.98(13) yes
N303 7_655 B2 Ru1 13_665 112.4(7) yes
Ru1 . B2 Ru1 13_665 9.98(13) yes
Ru1 7_655 B2 Ru1 13_665 9.98(13) yes
N303 7_655 B2 N203 . 101.5(9) yes
Ru1 . B2 N203 . 116.6(6) yes
Ru1 7_655 B2 N203 . 113.1(8) yes
Ru1 13_665 B2 N203 . 106.8(5) yes
N303 7_655 B2 N203 7_655 115.1(8) yes
Ru1 . B2 N203 7_655 106.8(5) yes
Ru1 7_655 B2 N203 7_655 116.6(6) yes
Ru1 13_665 B2 N203 7_655 113.1(8) yes
N203 . B2 N203 7_655 106.5(5) yes
N303 7_655 B2 N203 13_665 8.7(8) yes
Ru1 . B2 N203 13_665 113.1(8) yes
Ru1 7_655 B2 N203 13_665 106.8(5) yes
Ru1 13_665 B2 N203 13_665 116.6(6) yes
N203 . B2 N203 13_665 106.5(5) yes
N203 7_655 B2 N203 13_665 106.5(5) yes

loop_
_geom_bond_atom_site_label_1
_geom_bond_atom_site_label_2
_geom_bond_site_symmetry_2
_geom_bond_distance
_geom_bond_publ_flag
Ru1 C2 7_655 2.279(13) yes
Ru1 S300 13_665 2.563(11) yes
Ru1 S100 7_655 2.68(2) yes
Ru1 C2 13_665 2.03(3) yes
Ru1 S100 13_665 2.346(4) yes
Ru1 S300 7_655 2.33(3) yes
Ru1 S200 13_665 2.28(3) yes
Ru1 S200 7_655 2.049(12) yes
Ru1 S100 . 2.67(2) yes
Ru1 S200 . 2.425(15) yes
Ru1 S300 . 2.196(18) yes
Ru1 P1 . 2.4605(14) yes
Ru1 C2 . 1.92(2) yes
Ru1 B2 . 2.172(6) yes
S100 C300 7_655 1.880(15) yes
S100 C2 7_655 1.847(11) yes
S100 C200 13_665 1.778(17) yes
S100 S300 7_655 1.572(4) yes
S100 C100 . 1.707(10) yes
S200 C100 7_655 1.876(11) yes
S200 C2 7_655 1.906(12) yes
S200 C300 13_665 1.727(16) yes
S200 C200 . 1.718(17) yes
S300 O2 13_665 1.970(10) yes
S300 C200 7_655 1.750(17) yes
S300 C100 13_665 2.016(11) yes
S300 C2 13_665 1.447(12) yes
S300 C300 . 1.690(16) yes
P1 C11 13_665 1.839(3) yes
P1 C11 7_655 1.839(3) yes
P1 C11 . 1.839(3) yes
O2 C2 . 1.157(13) yes
N100 C301 7_655 1.517(16) yes
N100 C300 7_655 1.579(19) yes
N100 N201 13_665 1.478(13) yes
N100 C200 13_665 1.633(19) yes
N100 C201 13_665 1.31(2) yes
N100 N301 7_655 1.266(12) yes
N100 N101 . 1.405(12) yes
N100 C100 . 1.342(14) yes
N100 C101 . 1.485(18) yes
N101 N302 7_655 1.481(12) yes
N101 N202 13_665 1.631(14) yes
N101 N300 7_655 1.367(13) yes
N101 N200 13_665 1.330(14) yes
N101 N102 . 1.278(14) yes
N102 N203 13_665 1.544(12) yes
N102 N303 7_655 1.474(13) yes
N102 N301 7_655 1.381(12) yes
N102 N201 13_665 0.993(11) yes
N102 N103 . 1.358(12) yes
N103 N302 7_655 1.404(14) yes
N103 N202 13_665 1.299(13) yes
N103 C300 7_655 1.246(19) yes
N103 N200 13_665 1.840(18) yes
N103 C200 13_665 1.132(19) yes
N103 C100 . 1.349(17) yes
N103 B2 . 1.695(13) yes
N200 C301 13_665 1.685(17) yes
N200 C101 7_655 1.763(19) yes
N200 N301 13_665 1.287(15) yes
N200 C300 13_665 1.27(2) yes
N200 C100 7_655 1.140(15) yes
N200 N201 . 1.393(15) yes
N200 C200 . 1.35(2) yes
N200 C201 . 1.55(2) yes
N201 N300 13_665 1.516(14) yes
N201 N302 13_665 1.043(12) yes
N201 N202 . 1.256(14) yes
N202 N301 13_665 1.602(14) yes
N202 N303 13_665 1.312(13) yes
N202 N203 . 1.383(13) yes
N203 N302 13_665 1.517(12) yes
N203 C300 13_665 1.517(18) yes
N203 C100 7_655 1.589(13) yes
N203 C200 . 1.373(19) yes
N203 B2 . 1.359(9) yes
N300 C200 7_655 1.50(2) yes
N300 C101 13_665 1.617(19) yes
N300 C201 7_655 1.37(2) yes
N300 C100 13_665 1.343(15) yes
N300 N301 . 1.405(14) yes
N300 C300 . 1.38(2) yes
N300 C301 . 1.469(18) yes
N301 N302 . 1.314(15) yes
N302 N303 . 1.335(13) yes
N303 C100 13_665 1.333(17) yes
N303 C200 7_655 1.21(2) yes
N303 C300 . 1.374(19) yes
N303 B2 . 1.640(14) yes
C11 C12 . 1.393(5) yes
C11 C16 . 1.394(4) yes
C12 C13 . 1.394(6) yes
C12 H121 . 0.950 no
C13 C14 . 1.378(7) yes
C13 H131 . 0.950 no
C14 C15 . 1.371(7) yes
C14 H141 . 0.950 no
C15 C16 . 1.385(5) yes
C15 H151 . 0.950 no
C16 H161 . 0.950 no
C101 C511 13_665 1.481(15) yes
C101 C513 13_665 1.721(17) yes
C101 C512 13_665 1.319(15) yes
C201 C511 . 1.572(18) yes
C201 C512 . 1.533(17) yes
C201 C513 . 1.565(19) yes
C301 C511 7_655 1.587(14) yes
C301 C512 7_655 1.760(14) yes
C301 C513 7_655 1.255(13) yes
C511 H5111 . 0.950 no
C511 H5112 . 0.950 no
C511 H5113 . 0.950 no
C512 H5121 . 0.950 no
C512 H5122 . 0.950 no
C512 H5123 . 0.950 no
C513 H5131 . 0.950 no
C513 H5132 . 0.950 no
C513 H5133 . 0.950 no

loop_
_geom_hbond_atom_site_label_D
_geom_hbond_atom_site_label_H
_geom_hbond_atom_site_label_A
_geom_hbond_site_symmetry_A
_geom_hbond_angle_DHA
_geom_hbond_distance_DH
_geom_hbond_distance_HA
_geom_hbond_distance_DA
_geom_hbond_publ_flag
C12 H121 O2 13_665 165.2(3) 0.950 2.438 3.366(13) yes
C12 H121 C2 13_665 145.5(3) 0.950 2.340 3.169(13) yes
C14 H141 N101 14_546 143.7(2) 0.950 2.591 3.403(13) yes
